data_7239375
loop_
_publ_author_name
'Kovach, James'
'Brennessel, William W.'
'Jones, William D.'

_publ_section_title
;
 Bisindolines from the reaction of 3,5-dimethoxyaniline with vicinal
 diones
;
_journal_issue 3
_journal_name_full 'RSC Adv.'
_journal_page_first 1401
_journal_paper_doi 10.1039/C3RA45350B
_journal_volume 4
_journal_year 2014
_chemical_formula_moiety 'C8 H12 N O2, C7 H7 O3 S'
_chemical_formula_sum 'C15 H19 N O5 S'
_chemical_formula_weight 325.37
_chemical_name_common jonjk70
_space_group_IT_number 14
_space_group_name_Hall '-P 2yn'
_space_group_name_H-M_alt 'P 1 21/n 1'
_symmetry_cell_setting monoclinic
_symmetry_space_group_name_H-M 'P 1 21/n 1'
_atom_sites_solution_hydrogens geom
_atom_sites_solution_primary direct
_atom_sites_solution_secondary difmap
_audit_creation_method SHELXL-97
_cell_angle_alpha 90.00
_cell_angle_beta 99.179(6)
_cell_angle_gamma 90.00
_cell_formula_units_Z 4
_cell_length_a 13.031(4)
_cell_length_b 5.3646(17)
_cell_length_c 22.323(7)
_cell_measurement_reflns_used 2539
_cell_measurement_temperature 100.0(5)
_cell_measurement_theta_max 24.61
_cell_measurement_theta_min 2.97
_cell_volume 1540.5(8)
_computing_cell_refinement 'SAINT (Bruker, 2009)'
_computing_data_collection 'APEX2 (Bruker, 2011)'
_computing_data_reduction 'SAINT (Bruker, 2009)'
_computing_molecular_graphics 'SHELXTL (Sheldrick, 2008)'
_computing_publication_material 'SHELXTL (Sheldrick, 2008)'
_computing_structure_refinement 'SHELXL-97 (Sheldrick, 2008)'
_computing_structure_solution 'SIR97 (Altomare et al., 1999)'
_diffrn_ambient_temperature 100.0(5)
_diffrn_measured_fraction_theta_full 0.998
_diffrn_measured_fraction_theta_max 0.998
_diffrn_measurement_device_type 'Bruker SMART APEX II CCD Platform'
_diffrn_measurement_method 'area detector, \w scans per \f'
_diffrn_radiation_monochromator graphite
_diffrn_radiation_source 'fine-focus sealed tube'
_diffrn_radiation_type MoK\a
_diffrn_radiation_wavelength 0.71073
_diffrn_reflns_av_R_equivalents 0.1286
_diffrn_reflns_av_sigmaI/netI 0.0846
_diffrn_reflns_limit_h_max 15
_diffrn_reflns_limit_h_min -15
_diffrn_reflns_limit_k_max 6
_diffrn_reflns_limit_k_min 0
_diffrn_reflns_limit_l_max 26
_diffrn_reflns_limit_l_min 0
_diffrn_reflns_number 24078
_diffrn_reflns_theta_full 25.03
_diffrn_reflns_theta_max 25.03
_diffrn_reflns_theta_min 1.85
_diffrn_standards_number 0
_exptl_absorpt_coefficient_mu 0.233
_exptl_absorpt_correction_T_max 0.9861
_exptl_absorpt_correction_T_min 0.9166
_exptl_absorpt_correction_type multi-scan
_exptl_absorpt_process_details 'TWINABS (Sheldrick, 2008)'
_exptl_crystal_colour colorless
_exptl_crystal_density_diffrn 1.403
_exptl_crystal_density_method 'not measured'
_exptl_crystal_description needle
_exptl_crystal_F_000 688
_exptl_crystal_size_max 0.38
_exptl_crystal_size_mid 0.15
_exptl_crystal_size_min 0.06
_refine_diff_density_max 0.312
_refine_diff_density_min -0.393
_refine_diff_density_rms 0.083
_refine_ls_extinction_method none
_refine_ls_goodness_of_fit_ref 1.041
_refine_ls_hydrogen_treatment mixed
_refine_ls_matrix_type full
_refine_ls_number_parameters 215
_refine_ls_number_reflns 2727
_refine_ls_number_restraints 0
_refine_ls_restrained_S_all 1.041
_refine_ls_R_factor_all 0.0945
_refine_ls_R_factor_gt 0.0528
_refine_ls_shift/su_max 0.000
_refine_ls_shift/su_mean 0.000
_refine_ls_structure_factor_coef Fsqd
_refine_ls_weighting_details 'calc w=1/[\s^2^(Fo^2^)+(0.0401P)^2^+0.7456P] where P=(Fo^2^+2Fc^2^)/3'
_refine_ls_weighting_scheme calc
_refine_ls_wR_factor_gt 0.0970
_refine_ls_wR_factor_ref 0.1117
_reflns_number_gt 1902
_reflns_number_total 2727
_reflns_threshold_expression >2sigma(I)
_cod_data_source_file c3ra45350b.txt
_cod_data_source_block 5
_cod_original_cell_volume 1540.6(8)
_cod_database_code 7239375

loop_
_symmetry_equiv_pos_as_xyz
'x, y, z'
'-x+1/2, y+1/2, -z+1/2'
'-x, -y, -z'
'x-1/2, -y-1/2, z-1/2'

loop_
_atom_site_label
_atom_site_type_symbol
_atom_site_fract_x
_atom_site_fract_y
_atom_site_fract_z
_atom_site_U_iso_or_equiv
_atom_site_adp_type
_atom_site_occupancy
_atom_site_symmetry_multiplicity
_atom_site_calc_flag
_atom_site_refinement_flags
O1 O 0.68768(19) 1.4063(5) 0.66666(12) 0.0256(7) Uani 1 1 d .
O2 O 0.55104(19) 0.7315(5) 0.54083(12) 0.0284(7) Uani 1 1 d .
N1 N 0.9056(2) 0.9453(7) 0.54713(17) 0.0187(8) Uani 1 1 d .
H1N H 0.903(3) 0.886(7) 0.504(2) 0.028(11) Uiso 1 1 d .
H2N H 0.944(4) 0.817(9) 0.572(2) 0.053(15) Uiso 1 1 d .
H3N H 0.949(3) 1.074(8) 0.5569(18) 0.026(12) Uiso 1 1 d .
C1 C 0.8057(3) 0.9968(7) 0.56645(16) 0.0194(8) Uani 1 1 d .
C2 C 0.7996(3) 1.1911(7) 0.60660(16) 0.0180(9) Uani 1 1 d .
H2A H 0.8575 1.2956 0.6201 0.022 Uiso 1 1 calc R
C3 C 0.7048(3) 1.2257(7) 0.62620(17) 0.0209(9) Uani 1 1 d .
C4 C 0.6199(3) 1.0758(7) 0.60518(19) 0.0232(9) Uani 1 1 d .
H4A H 0.5553 1.1044 0.6186 0.028 Uiso 1 1 calc R
C5 C 0.6291(3) 0.8867(7) 0.56517(17) 0.0210(9) Uani 1 1 d .
C6 C 0.7238(3) 0.8428(7) 0.54558(17) 0.0193(9) Uani 1 1 d .
H6A H 0.7314 0.7099 0.5185 0.023 Uiso 1 1 calc R
C7 C 0.7739(3) 1.5587(8) 0.69178(18) 0.0269(10) Uani 1 1 d .
H7A H 0.7521 1.6746 0.7213 0.040 Uiso 1 1 calc R
H7B H 0.7984 1.6532 0.6592 0.040 Uiso 1 1 calc R
H7C H 0.8302 1.4528 0.7120 0.040 Uiso 1 1 calc R
C8 C 0.4544(3) 0.7518(9) 0.56337(19) 0.0314(11) Uani 1 1 d .
H8A H 0.4043 0.6330 0.5420 0.047 Uiso 1 1 calc R
H8B H 0.4272 0.9216 0.5566 0.047 Uiso 1 1 calc R
H8C H 0.4656 0.7148 0.6069 0.047 Uiso 1 1 calc R
S1 S 0.89542(7) 0.51904(18) 0.41658(4) 0.0181(2) Uani 1 1 d .
O3 O 0.97830(19) 0.4230(5) 0.38596(12) 0.0237(7) Uani 1 1 d .
O4 O 0.90856(19) 0.7854(4) 0.42934(11) 0.0216(6) Uani 1 1 d .
O5 O 0.8806(2) 0.3768(5) 0.46967(12) 0.0241(7) Uani 1 1 d .
C9 C 0.7802(3) 0.4991(7) 0.36327(16) 0.0167(8) Uani 1 1 d .
C10 C 0.7067(3) 0.6879(7) 0.35930(17) 0.0195(9) Uani 1 1 d .
H10A H 0.7178 0.8274 0.3858 0.023 Uiso 1 1 calc R
C11 C 0.6170(3) 0.6727(8) 0.31653(17) 0.0222(9) Uani 1 1 d .
H11A H 0.5667 0.8020 0.3141 0.027 Uiso 1 1 calc R
C12 C 0.5996(3) 0.4698(8) 0.27699(17) 0.0221(9) Uani 1 1 d .
C13 C 0.6745(3) 0.2833(7) 0.28226(17) 0.0206(9) Uani 1 1 d .
H13A H 0.6644 0.1444 0.2556 0.025 Uiso 1 1 calc R
C14 C 0.7634(3) 0.2948(7) 0.32542(17) 0.0198(9) Uani 1 1 d .
H14A H 0.8126 0.1627 0.3289 0.024 Uiso 1 1 calc R
C15 C 0.5037(3) 0.4588(9) 0.23019(18) 0.0300(10) Uani 1 1 d .
H15A H 0.5018 0.6035 0.2033 0.045 Uiso 1 1 calc R
H15B H 0.4422 0.4601 0.2503 0.045 Uiso 1 1 calc R
H15C H 0.5044 0.3055 0.2064 0.045 Uiso 1 1 calc R

loop_
_atom_site_aniso_label
_atom_site_aniso_U_11
_atom_site_aniso_U_22
_atom_site_aniso_U_33
_atom_site_aniso_U_23
_atom_site_aniso_U_13
_atom_site_aniso_U_12
O1 0.0280(15) 0.0241(16) 0.0260(16) -0.0076(13) 0.0083(12) 0.0006(12)
O2 0.0212(15) 0.0312(17) 0.0325(17) -0.0071(14) 0.0031(12) -0.0088(13)
N1 0.0163(17) 0.0195(19) 0.020(2) -0.0025(17) 0.0037(14) -0.0008(15)
C1 0.0195(19) 0.019(2) 0.020(2) 0.006(2) 0.0036(15) 0.0042(18)
C2 0.022(2) 0.016(2) 0.015(2) 0.0026(17) 0.0012(16) -0.0022(16)
C3 0.030(2) 0.019(2) 0.015(2) 0.0011(18) 0.0068(16) 0.0035(18)
C4 0.017(2) 0.030(2) 0.024(2) 0.005(2) 0.0067(16) 0.0009(18)
C5 0.021(2) 0.022(2) 0.019(2) 0.0020(19) -0.0001(16) -0.0025(17)
C6 0.023(2) 0.019(2) 0.016(2) 0.0013(18) 0.0030(16) 0.0008(17)
C7 0.033(2) 0.022(2) 0.024(2) -0.0074(19) 0.0009(18) -0.0002(19)
C8 0.023(2) 0.042(3) 0.031(3) -0.001(2) 0.0093(18) -0.007(2)
S1 0.0187(5) 0.0175(5) 0.0179(5) 0.0004(5) 0.0019(3) 0.0002(5)
O3 0.0189(14) 0.0240(16) 0.0279(17) -0.0022(13) 0.0031(11) 0.0032(12)
O4 0.0230(14) 0.0170(14) 0.0233(16) -0.0022(12) -0.0009(12) -0.0052(12)
O5 0.0290(15) 0.0253(16) 0.0177(15) 0.0075(13) 0.0028(11) 0.0010(13)
C9 0.0199(19) 0.014(2) 0.0163(19) 0.0015(19) 0.0026(15) 0.0017(18)
C10 0.021(2) 0.021(2) 0.018(2) -0.0025(18) 0.0070(16) -0.0019(17)
C11 0.019(2) 0.024(2) 0.025(2) 0.0080(19) 0.0076(17) 0.0063(17)
C12 0.0198(19) 0.027(2) 0.020(2) 0.004(2) 0.0046(15) -0.0080(19)
C13 0.028(2) 0.017(2) 0.018(2) -0.0041(17) 0.0056(17) -0.0064(18)
C14 0.023(2) 0.018(2) 0.020(2) 0.0023(19) 0.0056(17) 0.0032(17)
C15 0.023(2) 0.038(3) 0.026(2) -0.001(2) -0.0031(17) -0.004(2)

loop_
_atom_type_symbol
_atom_type_description
_atom_type_scat_dispersion_real
_atom_type_scat_dispersion_imag
_atom_type_scat_source
C C 0.0033 0.0016 'International Tables Vol C Tables 4.2.6.8 and 6.1.1.4'
H H 0.0000 0.0000 'International Tables Vol C Tables 4.2.6.8 and 6.1.1.4'
N N 0.0061 0.0033 'International Tables Vol C Tables 4.2.6.8 and 6.1.1.4'
O O 0.0106 0.0060 'International Tables Vol C Tables 4.2.6.8 and 6.1.1.4'
S S 0.1246 0.1234 'International Tables Vol C Tables 4.2.6.8 and 6.1.1.4'

loop_
_geom_angle_atom_site_label_1
_geom_angle_atom_site_label_2
_geom_angle_atom_site_label_3
_geom_angle
C3 O1 C7 117.7(3)
C5 O2 C8 117.2(3)
C1 N1 H1N 116(2)
C1 N1 H2N 112(3)
H1N N1 H2N 104(3)
C1 N1 H3N 110(3)
H1N N1 H3N 114(3)
H2N N1 H3N 99(3)
C6 C1 C2 123.4(3)
C6 C1 N1 117.9(3)
C2 C1 N1 118.7(3)
C1 C2 C3 116.8(3)
C1 C2 H2A 121.6
C3 C2 H2A 121.6
O1 C3 C4 115.4(3)
O1 C3 C2 123.4(4)
C4 C3 C2 121.2(4)
C5 C4 C3 120.1(4)
C5 C4 H4A 119.9
C3 C4 H4A 119.9
O2 C5 C4 125.2(3)
O2 C5 C6 114.5(3)
C4 C5 C6 120.3(4)
C1 C6 C5 118.2(4)
C1 C6 H6A 120.9
C5 C6 H6A 120.9
O1 C7 H7A 109.5
O1 C7 H7B 109.5
H7A C7 H7B 109.5
O1 C7 H7C 109.5
H7A C7 H7C 109.5
H7B C7 H7C 109.5
O2 C8 H8A 109.5
O2 C8 H8B 109.5
H8A C8 H8B 109.5
O2 C8 H8C 109.5
H8A C8 H8C 109.5
H8B C8 H8C 109.5
O5 S1 O3 113.71(16)
O5 S1 O4 112.49(16)
O3 S1 O4 111.31(16)
O5 S1 C9 108.06(16)
O3 S1 C9 106.02(16)
O4 S1 C9 104.56(16)
C14 C9 C10 120.0(3)
C14 C9 S1 119.7(3)
C10 C9 S1 120.2(3)
C9 C10 C11 119.9(4)
C9 C10 H10A 120.1
C11 C10 H10A 120.1
C10 C11 C12 120.9(4)
C10 C11 H11A 119.5
C12 C11 H11A 119.5
C13 C12 C11 117.9(3)
C13 C12 C15 121.8(4)
C11 C12 C15 120.3(4)
C14 C13 C12 121.7(4)
C14 C13 H13A 119.2
C12 C13 H13A 119.2
C9 C14 C13 119.6(4)
C9 C14 H14A 120.2
C13 C14 H14A 120.2
C12 C15 H15A 109.5
C12 C15 H15B 109.5
H15A C15 H15B 109.5
C12 C15 H15C 109.5
H15A C15 H15C 109.5
H15B C15 H15C 109.5

loop_
_geom_bond_atom_site_label_1
_geom_bond_atom_site_label_2
_geom_bond_distance
O1 C3 1.367(4)
O1 C7 1.430(4)
O2 C5 1.359(4)
O2 C8 1.433(4)
N1 C1 1.462(5)
N1 H1N 1.00(4)
N1 H2N 0.96(5)
N1 H3N 0.90(4)
C1 C6 1.371(5)
C1 C2 1.385(5)
C2 C3 1.387(5)
C2 H2A 0.9500
C3 C4 1.387(5)
C4 C5 1.369(6)
C4 H4A 0.9500
C5 C6 1.393(5)
C6 H6A 0.9500
C7 H7A 0.9800
C7 H7B 0.9800
C7 H7C 0.9800
C8 H8A 0.9800
C8 H8B 0.9800
C8 H8C 0.9800
S1 O5 1.448(3)
S1 O3 1.461(3)
S1 O4 1.462(3)
S1 C9 1.764(4)
C9 C14 1.380(5)
C9 C10 1.387(5)
C10 C11 1.389(5)
C10 H10A 0.9500
C11 C12 1.397(5)
C11 H11A 0.9500
C12 C13 1.389(5)
C12 C15 1.497(5)
C13 C14 1.386(5)
C13 H13A 0.9500
C14 H14A 0.9500
C15 H15A 0.9800
C15 H15B 0.9800
C15 H15C 0.9800

loop_
_geom_hbond_atom_site_label_D
_geom_hbond_atom_site_label_H
_geom_hbond_atom_site_label_A
_geom_hbond_distance_DH
_geom_hbond_distance_HA
_geom_hbond_distance_DA
_geom_hbond_angle_DHA
_geom_hbond_site_symmetry_A
N1 H1N O4 1.00(4) 1.78(4) 2.772(4) 176(3) .
N1 H2N O3 0.96(5) 1.81(5) 2.775(4) 176(4) 3_766
N1 H3N O4 0.90(4) 1.98(4) 2.796(4) 150(4) 3_776

loop_
_geom_torsion_atom_site_label_1
_geom_torsion_atom_site_label_2
_geom_torsion_atom_site_label_3
_geom_torsion_atom_site_label_4
_geom_torsion
C6 C1 C2 C3 0.5(6)
N1 C1 C2 C3 -176.8(3)
C7 O1 C3 C4 177.3(3)
C7 O1 C3 C2 -2.9(5)
C1 C2 C3 O1 178.7(3)
C1 C2 C3 C4 -1.5(6)
O1 C3 C4 C5 -179.0(3)
C2 C3 C4 C5 1.2(6)
C8 O2 C5 C4 -6.5(6)
C8 O2 C5 C6 174.4(3)
C3 C4 C5 O2 -178.8(4)
C3 C4 C5 C6 0.3(6)
C2 C1 C6 C5 1.0(6)
N1 C1 C6 C5 178.2(3)
O2 C5 C6 C1 177.9(3)
C4 C5 C6 C1 -1.4(6)
O5 S1 C9 C14 -83.0(3)
O3 S1 C9 C14 39.2(3)
O4 S1 C9 C14 156.9(3)
O5 S1 C9 C10 97.0(3)
O3 S1 C9 C10 -140.7(3)
O4 S1 C9 C10 -23.0(3)
C14 C9 C10 C11 -1.0(5)
S1 C9 C10 C11 179.0(3)
C9 C10 C11 C12 -0.4(5)
C10 C11 C12 C13 0.6(5)
C10 C11 C12 C15 -178.6(4)
C11 C12 C13 C14 0.4(5)
C15 C12 C13 C14 179.6(4)
C10 C9 C14 C13 2.0(5)
S1 C9 C14 C13 -177.9(3)
C12 C13 C14 C9 -1.8(6)
